data_7226784
loop_
_publ_author_name
'Das, Debasis'
'Das, Sudhanshu'
'Adhikary, Jaydeep'
'Chakraborty, Prateeti'
'Chakraborty, Tonmoy'

_publ_section_title
;
 Macrocyclization of N, N&#x2032;-propylenebis(3-formyl-5-tert
 butylsalicylaldimine): a ratiometric fluorescence chemodosimeter for ZnII
;
_journal_name_full 'RSC Adv.'
_journal_paper_doi 10.1039/C6RA05478A
_journal_year 2016
_chemical_formula_moiety 'C27 H32 Cu2 N4 O10'
_chemical_formula_sum 'C27 H32 Cu2 N4 O10'
_chemical_formula_weight 699.64
_space_group_crystal_system monoclinic
_space_group_IT_number 5
_space_group_name_Hall 'C 2y'
_space_group_name_H-M_alt 'C 1 2 1'
_symmetry_space_group_name_Hall 'C 2y'
_symmetry_space_group_name_H-M 'C 1 2 1'
_atom_sites_solution_hydrogens mixed
_audit_creation_method SHELXL-2014/7
_audit_update_record
;
2016-07-25 deposited with the CCDC.
2016-10-10 downloaded from the CCDC.
;
_cell_angle_alpha 90
_cell_angle_beta 113.610(2)
_cell_angle_gamma 90
_cell_formula_units_Z 2
_cell_length_a 12.2643(7)
_cell_length_b 10.4917(6)
_cell_length_c 12.4618(7)
_cell_measurement_reflns_used 2087
_cell_measurement_temperature 293(2)
_cell_measurement_theta_max 27.11
_cell_measurement_theta_min 1.78
_cell_volume 1469.28(15)
_computing_cell_refinement 'BRUKER SMART'
_computing_data_collection 'BRUKER SMART'
_computing_data_reduction 'BRUKER SAINT'
_computing_molecular_graphics 'Ortep3 for Windows (Farrugia,1997)'
_computing_publication_material 'Wingx 1.80.05 (Farrugia, 1999)'
_computing_structure_refinement 'SHELXL-2014/7 (Sheldrick, 2014)'
_computing_structure_solution 'SHELX97 (Sheldrick, 2008)'
_diffrn_ambient_temperature 293(2)
_diffrn_measured_fraction_theta_full 0.996
_diffrn_measured_fraction_theta_max 0.986
_diffrn_measurement_device_type 'BRUKER SMART APEX CCD DIFFRACTOMETER'
_diffrn_measurement_method 'OMEGA-PHI SCAN'
_diffrn_radiation_monochromator graphite
_diffrn_radiation_source 'fine-focus sealed tube'
_diffrn_radiation_type MoK\a
_diffrn_radiation_wavelength 0.71073
_diffrn_reflns_av_R_equivalents 0.0306
_diffrn_reflns_av_unetI/netI 0.0370
_diffrn_reflns_Laue_measured_fraction_full 0.996
_diffrn_reflns_Laue_measured_fraction_max 0.986
_diffrn_reflns_limit_h_max 15
_diffrn_reflns_limit_h_min -15
_diffrn_reflns_limit_k_max 12
_diffrn_reflns_limit_k_min -13
_diffrn_reflns_limit_l_max 15
_diffrn_reflns_limit_l_min -15
_diffrn_reflns_number 9150
_diffrn_reflns_point_group_measured_fraction_full 0.963
_diffrn_reflns_point_group_measured_fraction_max 0.915
_diffrn_reflns_theta_full 25.242
_diffrn_reflns_theta_max 27.115
_diffrn_reflns_theta_min 1.783
_exptl_absorpt_coefficient_mu 1.510
_exptl_absorpt_correction_T_max 0.608
_exptl_absorpt_correction_T_min 0.496
_exptl_absorpt_correction_type multi-scan
_exptl_absorpt_process_details BRUKER
_exptl_crystal_colour green
_exptl_crystal_density_diffrn 1.581
_exptl_crystal_description block
_exptl_crystal_F_000 720
_exptl_crystal_size_max 0.35
_exptl_crystal_size_mid 0.30
_exptl_crystal_size_min 0.30
_refine_diff_density_max 0.596
_refine_diff_density_min -0.299
_refine_diff_density_rms 0.071
_refine_ls_abs_structure_details
;
 Flack x determined using 953 quotients [(I+)-(I-)]/[(I+)+(I-)]
 (Parsons, Flack and Wagner, Acta Cryst. B69 (2013) 249-259).
;
_refine_ls_abs_structure_Flack 0.094(17)
_refine_ls_extinction_method none
_refine_ls_goodness_of_fit_ref 1.069
_refine_ls_hydrogen_treatment constr
_refine_ls_matrix_type full
_refine_ls_number_parameters 200
_refine_ls_number_reflns 2983
_refine_ls_number_restraints 7
_refine_ls_restrained_S_all 1.073
_refine_ls_R_factor_all 0.0486
_refine_ls_R_factor_gt 0.0396
_refine_ls_shift/su_max 0.000
_refine_ls_shift/su_mean 0.000
_refine_ls_structure_factor_coef Fsqd
_refine_ls_weighting_details 'w=1/[\s^2^(Fo^2^)+(0.0637P)^2^+0.7150P] where P=(Fo^2^+2Fc^2^)/3'
_refine_ls_weighting_scheme calc
_refine_ls_wR_factor_gt 0.1047
_refine_ls_wR_factor_ref 0.1102
_reflns_Friedel_coverage 0.760
_reflns_Friedel_fraction_full 0.927
_reflns_Friedel_fraction_max 0.836
_reflns_number_gt 2549
_reflns_number_total 2983
_reflns_threshold_expression 'I > 2\s(I)'
_cod_data_source_file c6ra05478a2.cif
_cod_data_source_block 2
_cod_depositor_comments
;
The following automatic conversions were performed:

'_exptl_absorpt_correction_type' value 'MULTI-SCAN' changed to
'multi-scan' according to
/usr/data/users/saulius/crontab/automatic-downloads/rss-feeds/RSC/lib/dictionaries/cif_core.dic
dictionary named 'cif_core.dic' version 2.4.2 from 2011-04-26.

Automatic conversion script
Id: cif_fix_values 4268 2015-11-12 08:31:59Z antanas 
;
_cod_database_code 7226784
_shelx_shelxl_version_number 2014/7
_shelx_space_group_comment
;
The symmetry employed for this shelxl refinement is uniquely defined
by the following loop, which should always be used as a source of
symmetry information in preference to the above space-group names.
They are only intended as comments.
;

loop_
_space_group_symop_operation_xyz
'x, y, z'
'-x, y, -z'
'x+1/2, y+1/2, z'
'-x+1/2, y+1/2, -z'

loop_
_atom_site_label
_atom_site_type_symbol
_atom_site_fract_x
_atom_site_fract_y
_atom_site_fract_z
_atom_site_U_iso_or_equiv
_atom_site_adp_type
_atom_site_occupancy
_atom_site_site_symmetry_order
_atom_site_calc_flag
_atom_site_refinement_flags_posn
_atom_site_refinement_flags_adp
_atom_site_refinement_flags_occupancy
_atom_site_disorder_assembly
_atom_site_disorder_group
Cu1 Cu 0.5000 0.30970(7) 0.0000 0.0517(4) Uani 1 2 d S T P . .
Cu2 Cu 0.5000 0.02655(6) 0.0000 0.0411(3) Uani 1 2 d S T P . .
N2 N 0.5748(7) -0.0944(7) -0.0673(7) 0.0429(17) Uani 1 1 d . . . . .
O1 O 0.5712(2) 0.1699(7) -0.0500(3) 0.0398(7) Uani 1 1 d . . . . .
O2 O 0.5658(6) 0.4375(5) -0.0694(7) 0.0548(17) Uani 1 1 d . . . . .
C1 C 0.6070(4) 0.1772(9) -0.1367(4) 0.0340(10) Uani 1 1 d . . . . .
C2 C 0.6251(7) 0.2905(8) -0.1831(7) 0.0438(18) Uani 1 1 d . . . . .
C7 C 0.6332(7) 0.0603(6) -0.1815(6) 0.0399(18) Uani 1 1 d . . . . .
C8 C 0.6202(8) -0.0651(8) -0.1433(7) 0.0413(18) Uani 1 1 d . . . . .
H8 H 0.6465 -0.1324 -0.1754 0.050 Uiso 1 1 calc R U . . .
C9 C 0.5709(7) -0.2344(5) -0.0498(7) 0.0561(16) Uani 1 1 d . . . . .
H9A H 0.5067 -0.2706 -0.1173 0.067 Uiso 0.5 1 calc R U P A 1
H9B H 0.6448 -0.2718 -0.0456 0.067 Uiso 0.5 1 calc R U P A 1
H9C H 0.6238 -0.2642 0.0295 0.067 Uiso 0.5 1 d G U P B 2
H9D H 0.5823 -0.2995 -0.1036 0.067 Uiso 0.5 1 d G U P B 2
C10 C 0.5532(11) -0.2690(12) 0.0571(11) 0.057(3) Uani 0.5 1 d . . P . .
H10A H 0.6124 -0.2257 0.1237 0.068 Uiso 0.5 1 calc R U P . .
H10B H 0.5653 -0.3600 0.0702 0.068 Uiso 0.5 1 calc R U P . .
C11 C 0.6045(8) 0.4124(8) -0.1412(8) 0.049(2) Uani 1 1 d . . . . .
H11 H 0.6244 0.4826 -0.1753 0.058 Uiso 1 1 calc R U . . .
C3 C 0.6848(14) 0.2879(17) -0.2639(13) 0.049(4) Uiso 0.560(11) 1 d . . P C 1
H3 H 0.7006 0.3659 -0.2901 0.058 Uiso 0.560(11) 1 calc R U P C 1
C4 C 0.7183(8) 0.1828(11) -0.3031(7) 0.037(2) Uiso 0.560(11) 1 d . . P C 1
C6 C 0.6956(12) 0.0659(12) -0.2593(10) 0.035(3) Uiso 0.560(11) 1 d . . P C 1
H6 H 0.7212 -0.0096 -0.2808 0.042 Uiso 0.560(11) 1 calc R U P C 1
C5 C 0.7703(10) 0.1847(12) -0.3982(8) 0.046(2) Uiso 0.560(11) 1 d . . P C 1
C5A C 0.8681(13) 0.0805(16) -0.3699(12) 0.067(4) Uiso 0.560(11) 1 d . . P C 1
H5A H 0.8339 -0.0018 -0.3698 0.101 Uiso 0.560(11) 1 calc R U P C 1
H5B H 0.9008 0.0822 -0.4282 0.101 Uiso 0.560(11) 1 calc R U P C 1
H5C H 0.9301 0.0967 -0.2943 0.101 Uiso 0.560(11) 1 calc R U P C 1
C5B C 0.6733(13) 0.1385(17) -0.5133(14) 0.083(5) Uiso 0.560(11) 1 d . . P C 1
H5D H 0.6405 0.0599 -0.5002 0.125 Uiso 0.560(11) 1 calc R U P C 1
H5E H 0.6115 0.2014 -0.5421 0.125 Uiso 0.560(11) 1 calc R U P C 1
H5F H 0.7070 0.1251 -0.5699 0.125 Uiso 0.560(11) 1 calc R U P C 1
C5C C 0.8327(16) 0.3008(16) -0.3955(16) 0.085(5) Uiso 0.560(11) 1 d . . P C 1
H5G H 0.8901 0.3160 -0.3173 0.128 Uiso 0.560(11) 1 calc R U P C 1
H5H H 0.8726 0.2939 -0.4476 0.128 Uiso 0.560(11) 1 calc R U P C 1
H5I H 0.7771 0.3702 -0.4198 0.128 Uiso 0.560(11) 1 calc R U P C 1
C31 C 0.6492(13) 0.2964(16) -0.2785(13) 0.033(4) Uiso 0.440(11) 1 d . . P C 2
H31 H 0.6562 0.3754 -0.3091 0.040 Uiso 0.440(11) 1 calc R U P C 2
C41 C 0.6638(11) 0.1870(12) -0.3317(9) 0.033(3) Uiso 0.440(11) 1 d . . P C 2
C61 C 0.6468(15) 0.0700(15) -0.2880(13) 0.039(4) Uiso 0.440(11) 1 d . . P C 2
H61 H 0.6444 -0.0037 -0.3304 0.047 Uiso 0.440(11) 1 calc R U P C 2
C51 C 0.7013(13) 0.1865(16) -0.4352(12) 0.053(4) Uiso 0.440(11) 1 d . . P C 2
C5D C 0.664(2) 0.292(2) -0.506(2) 0.096(7) Uiso 0.440(11) 1 d . . P C 2
H5J H 0.5829 0.3109 -0.5186 0.145 Uiso 0.440(11) 1 calc R U P C 2
H5K H 0.7135 0.3635 -0.4680 0.145 Uiso 0.440(11) 1 calc R U P C 2
H5L H 0.6690 0.2759 -0.5792 0.145 Uiso 0.440(11) 1 calc R U P C 2
C5E C 0.8243(17) 0.1334(18) -0.3991(16) 0.071(5) Uiso 0.440(11) 1 d . . P C 2
H5M H 0.8331 0.0600 -0.3504 0.106 Uiso 0.440(11) 1 calc R U P C 2
H5N H 0.8370 0.1094 -0.4675 0.106 Uiso 0.440(11) 1 calc R U P C 2
H5O H 0.8815 0.1970 -0.3562 0.106 Uiso 0.440(11) 1 calc R U P C 2
C5F C 0.6208(16) 0.0884(19) -0.5307(15) 0.065(4) Uiso 0.440(11) 1 d . . P C 2
H5P H 0.6338 0.0040 -0.4982 0.097 Uiso 0.440(11) 1 calc R U P C 2
H5Q H 0.5386 0.1109 -0.5544 0.097 Uiso 0.440(11) 1 calc R U P C 2
H5R H 0.6412 0.0908 -0.5975 0.097 Uiso 0.440(11) 1 calc R U P C 2
N3 N 0.2778(4) 0.1714(9) -0.2210(3) 0.0472(9) Uani 1 1 d . . . . .
O3 O 0.3329(5) 0.2747(5) -0.1929(5) 0.0595(16) Uani 1 1 d . . . . .
O4 O 0.3311(6) 0.0680(6) -0.1914(6) 0.0634(16) Uani 1 1 d . . . . .
O5 O 0.1696(3) 0.1733(10) -0.2784(4) 0.0768(12) Uani 1 1 d . . . . .

loop_
_atom_site_aniso_label
_atom_site_aniso_U_11
_atom_site_aniso_U_22
_atom_site_aniso_U_33
_atom_site_aniso_U_23
_atom_site_aniso_U_13
_atom_site_aniso_U_12
Cu1 0.0749(10) 0.0239(6) 0.0842(11) 0.000 0.0612(9) 0.000
Cu2 0.0529(7) 0.0255(6) 0.0589(7) 0.000 0.0370(6) 0.000
N2 0.048(4) 0.033(4) 0.049(4) 0.006(3) 0.021(3) -0.001(3)
O1 0.0536(17) 0.0258(14) 0.0556(17) 0.000(3) 0.0381(15) -0.004(3)
O2 0.078(4) 0.025(3) 0.092(4) 0.001(3) 0.066(4) -0.004(2)
C1 0.037(2) 0.029(3) 0.038(2) -0.008(3) 0.0176(17) 0.003(3)
C2 0.054(4) 0.039(4) 0.045(4) 0.000(3) 0.026(3) -0.001(3)
C7 0.058(4) 0.030(4) 0.037(3) -0.003(2) 0.024(3) 0.002(3)
C8 0.049(4) 0.040(4) 0.043(4) -0.004(3) 0.027(3) 0.005(3)
C9 0.075(4) 0.030(3) 0.079(4) 0.002(3) 0.047(4) 0.004(3)
C10 0.086(9) 0.032(6) 0.076(8) -0.001(5) 0.058(7) 0.002(6)
C11 0.056(5) 0.026(4) 0.075(6) 0.003(3) 0.038(4) -0.003(3)
N3 0.058(2) 0.047(2) 0.047(2) 0.003(4) 0.0319(19) 0.008(4)
O3 0.068(4) 0.041(4) 0.074(4) 0.013(2) 0.034(3) -0.001(3)
O4 0.067(4) 0.044(3) 0.071(4) -0.001(3) 0.019(3) 0.005(3)
O5 0.057(2) 0.074(3) 0.095(3) -0.016(5) 0.025(2) 0.001(4)

loop_
_atom_type_symbol
_atom_type_description
_atom_type_scat_dispersion_real
_atom_type_scat_dispersion_imag
_atom_type_scat_source
C C 0.0033 0.0016 'International Tables Vol C Tables 4.2.6.8 and 6.1.1.4'
H H 0.0000 0.0000 'International Tables Vol C Tables 4.2.6.8 and 6.1.1.4'
N N 0.0061 0.0033 'International Tables Vol C Tables 4.2.6.8 and 6.1.1.4'
O O 0.0106 0.0060 'International Tables Vol C Tables 4.2.6.8 and 6.1.1.4'
Cu Cu 0.3201 1.2651 'International Tables Vol C Tables 4.2.6.8 and 6.1.1.4'

loop_
_geom_angle_atom_site_label_1
_geom_angle_atom_site_label_2
_geom_angle_atom_site_label_3
_geom_angle
_geom_angle_site_symmetry_1
_geom_angle_site_symmetry_3
O1 Cu1 O1 81.3(3) 2_655 .
O1 Cu1 O2 93.4(2) 2_655 2_655
O1 Cu1 O2 172.4(3) . 2_655
O1 Cu1 O2 172.4(3) 2_655 .
O1 Cu1 O2 93.4(2) . .
O2 Cu1 O2 92.4(4) 2_655 .
O1 Cu1 Cu2 40.66(15) 2_655 .
O1 Cu1 Cu2 40.66(15) . .
O2 Cu1 Cu2 133.79(18) 2_655 .
O2 Cu1 Cu2 133.79(18) . .
N2 Cu2 N2 98.4(4) 2_655 .
N2 Cu2 O1 90.9(3) 2_655 2_655
N2 Cu2 O1 170.2(3) . 2_655
N2 Cu2 O1 170.2(3) 2_655 .
N2 Cu2 O1 90.9(3) . .
O1 Cu2 O1 79.9(3) 2_655 .
N2 Cu2 Cu1 130.8(2) 2_655 .
N2 Cu2 Cu1 130.8(2) . .
O1 Cu2 Cu1 39.95(15) 2_655 .
O1 Cu2 Cu1 39.95(15) . .
C8 N2 C9 112.6(7) . .
C8 N2 Cu2 124.6(7) . .
C9 N2 Cu2 122.2(5) . .
C1 O1 Cu1 124.1(6) . .
C1 O1 Cu2 129.8(6) . .
Cu1 O1 Cu2 99.39(11) . .
C11 O2 Cu1 122.8(6) . .
O1 C1 C2 123.8(8) . .
O1 C1 C7 117.9(8) . .
C2 C1 C7 118.3(4) . .
C31 C2 C1 123.0(10) . .
C31 C2 C11 114.4(10) . .
C1 C2 C11 122.1(7) . .
C1 C2 C3 118.9(9) . .
C11 C2 C3 118.3(10) . .
C61 C7 C8 116.9(8) . .
C61 C7 C1 115.8(8) . .
C8 C7 C1 125.7(7) . .
C8 C7 C6 114.6(7) . .
C1 C7 C6 118.9(7) . .
N2 C8 C7 126.3(8) . .
N2 C8 H8 116.9 . .
C7 C8 H8 116.9 . .
C10 C9 N2 113.5(7) . .
C10 C9 H9A 108.9 . .
N2 C9 H9A 108.9 . .
C10 C9 H9B 108.9 . .
N2 C9 H9B 108.9 . .
H9A C9 H9B 107.7 . .
C10 C9 H9C 45(7) . .
N2 C9 H9C 114(8) . .
C10 C9 H9D 122.9 . .
N2 C9 H9D 123.5 . .
H9C C9 H9D 103.9 . .
C9 C10 C9 112.9(9) . 2_655
C9 C10 H9C 42(7) . .
C9 C10 H9C 154(8) 2_655 .
C9 C10 H10A 109.0 . .
C9 C10 H10A 109.0 2_655 .
H9C C10 H10A 79.9 . .
C9 C10 H10B 109.0 . .
C9 C10 H10B 109.0 2_655 .
H9C C10 H10B 90.6 . .
H10A C10 H10B 107.8 . .
O2 C11 C2 130.2(9) . .
O2 C11 H11 114.9 . .
C2 C11 H11 114.9 . .
C4 C3 C2 125.4(14) . .
C4 C3 H3 117.3 . .
C2 C3 H3 117.3 . .
C3 C4 C6 115.9(8) . .
C3 C4 C5 123.3(12) . .
C6 C4 C5 120.6(10) . .
C4 C6 C7 121.9(10) . .
C4 C6 H6 119.0 . .
C7 C6 H6 119.0 . .
C5C C5 C5B 119.9(12) . .
C5C C5 C4 111.8(11) . .
C5B C5 C4 108.0(10) . .
C5C C5 C5A 103.6(13) . .
C5B C5 C5A 103.3(11) . .
C4 C5 C5A 109.5(9) . .
C5 C5A H5A 109.5 . .
C5 C5A H5B 109.5 . .
H5A C5A H5B 109.5 . .
C5 C5A H5C 109.5 . .
H5A C5A H5C 109.5 . .
H5B C5A H5C 109.5 . .
C5 C5B H5D 109.5 . .
C5 C5B H5E 109.5 . .
H5D C5B H5E 109.5 . .
C5 C5B H5F 109.5 . .
H5D C5B H5F 109.5 . .
H5E C5B H5F 109.5 . .
C5 C5C H5G 109.5 . .
C5 C5C H5H 109.5 . .
H5G C5C H5H 109.5 . .
C5 C5C H5I 109.5 . .
H5G C5C H5I 109.5 . .
H5H C5C H5I 109.5 . .
C2 C31 C41 120.5(14) . .
C2 C31 H31 119.7 . .
C41 C31 H31 119.7 . .
C31 C41 C61 118.7(9) . .
C31 C41 C51 123.4(12) . .
C61 C41 C51 117.9(12) . .
C41 C61 C7 121.7(12) . .
C41 C61 H61 119.2 . .
C7 C61 H61 119.2 . .
C5D C51 C5E 122.1(16) . .
C5D C51 C41 113.4(15) . .
C5E C51 C41 110.7(13) . .
C5D C51 C5F 95.5(17) . .
C5E C51 C5F 103.5(13) . .
C41 C51 C5F 109.1(11) . .
C51 C5D H5J 109.5 . .
C51 C5D H5K 109.5 . .
H5J C5D H5K 109.5 . .
C51 C5D H5L 109.5 . .
H5J C5D H5L 109.5 . .
H5K C5D H5L 109.5 . .
C51 C5E H5M 109.5 . .
C51 C5E H5N 109.5 . .
H5M C5E H5N 109.5 . .
C51 C5E H5O 109.5 . .
H5M C5E H5O 109.5 . .
H5N C5E H5O 109.5 . .
C51 C5F H5P 109.5 . .
C51 C5F H5Q 109.5 . .
H5P C5F H5Q 109.5 . .
C51 C5F H5R 109.5 . .
H5P C5F H5R 109.5 . .
H5Q C5F H5R 109.5 . .
O5 N3 O4 120.2(9) . .
O5 N3 O3 119.0(9) . .
O4 N3 O3 120.8(4) . .

loop_
_geom_bond_atom_site_label_1
_geom_bond_atom_site_label_2
_geom_bond_distance
_geom_bond_site_symmetry_2
Cu1 O1 1.933(6) 2_655
Cu1 O1 1.933(6) .
Cu1 O2 1.938(6) 2_655
Cu1 O2 1.938(6) .
Cu1 Cu2 2.9707(9) .
Cu2 N2 1.942(8) 2_655
Cu2 N2 1.942(8) .
Cu2 O1 1.962(6) 2_655
Cu2 O1 1.962(6) .
N2 C8 1.314(12) .
N2 C9 1.488(10) .
O1 C1 1.321(5) .
O2 C11 1.199(12) .
C1 C2 1.378(11) .
C1 C7 1.437(11) .
C2 C31 1.336(18) .
C2 C11 1.442(12) .
C2 C3 1.462(19) .
C7 C61 1.406(16) .
C7 C8 1.429(11) .
C7 C6 1.457(14) .
C8 H8 0.9300 .
C9 C10 1.479(13) .
C9 H9A 0.9700 .
C9 H9B 0.9700 .
C9 H9C 0.99(12) .
C9 H9D 1.0050 .
C10 C9 1.532(13) 2_655
C10 H9C 1.05(13) .
C10 H10A 0.9700 .
C10 H10B 0.9700 .
C11 H11 0.9300 .
C3 C4 1.34(2) .
C3 H3 0.9300 .
C4 C6 1.415(17) .
C4 C5 1.554(11) .
C6 H6 0.9300 .
C5 C5C 1.432(19) .
C5 C5B 1.530(19) .
C5 C5A 1.556(18) .
C5A H5A 0.9600 .
C5A H5B 0.9600 .
C5A H5C 0.9600 .
C5B H5D 0.9600 .
C5B H5E 0.9600 .
C5B H5F 0.9600 .
C5C H5G 0.9600 .
C5C H5H 0.9600 .
C5C H5I 0.9600 .
C31 C41 1.37(2) .
C31 H31 0.9300 .
C41 C61 1.39(2) .
C41 C51 1.534(14) .
C61 H61 0.9300 .
C51 C5D 1.37(3) .
C51 C5E 1.50(2) .
C51 C5F 1.58(2) .
C5D H5J 0.9600 .
C5D H5K 0.9600 .
C5D H5L 0.9600 .
C5E H5M 0.9600 .
C5E H5N 0.9600 .
C5E H5O 0.9600 .
C5F H5P 0.9600 .
C5F H5Q 0.9600 .
C5F H5R 0.9600 .
N3 O5 1.230(5) .
N3 O4 1.243(10) .
N3 O3 1.251(10) .

loop_
_geom_torsion_atom_site_label_1
_geom_torsion_atom_site_label_2
_geom_torsion_atom_site_label_3
_geom_torsion_atom_site_label_4
_geom_torsion
_geom_torsion_site_symmetry_4
Cu1 O1 C1 C2 16.4(6) .
Cu2 O1 C1 C2 161.5(5) .
Cu1 O1 C1 C7 -166.3(4) .
Cu2 O1 C1 C7 -21.2(6) .
O1 C1 C2 C31 -172.8(8) .
C7 C1 C2 C31 9.9(9) .
O1 C1 C2 C11 -0.9(10) .
C7 C1 C2 C11 -178.2(8) .
O1 C1 C2 C3 169.1(7) .
C7 C1 C2 C3 -8.2(8) .
O1 C1 C7 C61 167.3(9) .
C2 C1 C7 C61 -15.2(10) .
O1 C1 C7 C8 2.2(10) .
C2 C1 C7 C8 179.7(8) .
O1 C1 C7 C6 -167.4(7) .
C2 C1 C7 C6 10.0(9) .
C9 N2 C8 C7 178.2(8) .
Cu2 N2 C8 C7 6.3(13) .
C61 C7 C8 N2 -159.9(11) .
C1 C7 C8 N2 5.1(14) .
C6 C7 C8 N2 175.1(9) .
C8 N2 C9 C10 163.6(8) .
Cu2 N2 C9 C10 -24.4(11) .
N2 C9 C10 C9 68.5(11) 2_655
Cu1 O2 C11 C2 -7.7(15) .
C31 C2 C11 O2 168.6(11) .
C1 C2 C11 O2 -3.9(15) .
C3 C2 C11 O2 -174.0(11) .
C1 C2 C3 C4 4.1(14) .
C11 C2 C3 C4 174.5(11) .
C2 C3 C4 C6 -1.5(15) .
C2 C3 C4 C5 173.8(9) .
C3 C4 C6 C7 3.4(14) .
C5 C4 C6 C7 -172.0(9) .
C8 C7 C6 C4 -178.6(10) .
C1 C7 C6 C4 -7.8(14) .
C3 C4 C5 C5C 29.7(16) .
C6 C4 C5 C5C -155.2(12) .
C3 C4 C5 C5B -104.3(14) .
C6 C4 C5 C5B 70.8(14) .
C3 C4 C5 C5A 143.9(12) .
C6 C4 C5 C5A -41.0(14) .
C1 C2 C31 C41 -3.7(15) .
C11 C2 C31 C41 -176.2(11) .
C2 C31 C41 C61 3.3(17) .
C2 C31 C41 C51 -174.9(11) .
C31 C41 C61 C7 -9.8(19) .
C51 C41 C61 C7 168.6(12) .
C8 C7 C61 C41 -178.0(11) .
C1 C7 C61 C41 15.5(17) .
C31 C41 C51 C5D -30(2) .
C61 C41 C51 C5D 151.3(17) .
C31 C41 C51 C5E 111.1(16) .
C61 C41 C51 C5E -67.2(17) .
C31 C41 C51 C5F -135.6(14) .
C61 C41 C51 C5F 46.2(17) .
